data_4509850
loop_
_publ_author_name
'Yu, Guanping'
'Kuo, David'
'Shoham, Menachem'
'Viswanathan, Rajesh'

_publ_section_title
;
 Combinatorial Synthesis and in Vitro Evaluation of a Biaryl Hydroxyketone
 Library as Antivirulence Agents against MRSA.
;
_journal_issue 2
_journal_name_full 'ACS combinatorial science'
_journal_page_first 85
_journal_page_last 91
_journal_paper_doi 10.1021/co400142t
_journal_volume 16
_journal_year 2014
_chemical_formula_sum 'C14 H11 F O4'
_chemical_formula_weight 262.23
_chemical_name_systematic
; 
 ? 
;
_space_group_IT_number 14
_symmetry_cell_setting monoclinic
_symmetry_space_group_name_Hall '-P 2ybc'
_symmetry_space_group_name_H-M 'P 1 21/c 1'
_atom_sites_solution_hydrogens geom
_atom_sites_solution_primary direct
_atom_sites_solution_secondary difmap
_audit_creation_method SHELXL-97
_cell_angle_alpha 90.00
_cell_angle_beta 101.338(9)
_cell_angle_gamma 90.00
_cell_formula_units_Z 4
_cell_length_a 4.964(4)
_cell_length_b 23.850(18)
_cell_length_c 10.416(8)
_cell_measurement_reflns_used 1729
_cell_measurement_temperature 160(2)
_cell_measurement_theta_max 22.28
_cell_measurement_theta_min 2.17
_cell_volume 1209.1(16)
_computing_cell_refinement 'Bruker SMART (Bruker, 2004)'
_computing_data_collection 'Bruker SMART (Bruker, 2004)'
_computing_data_reduction 'Bruker SAINT (Bruker, 2004)'
_computing_molecular_graphics 'Bruker SHELXTL (Sheldrick, 2008)'
_computing_publication_material 'Bruker SHELXTL (Sheldrick, 2008)'
_computing_structure_refinement 'SHELXL-97 (Sheldrick, 2008)'
_computing_structure_solution 'SHELXS-97 (Sheldrick, 2008)'
_diffrn_ambient_temperature 160(2)
_diffrn_measured_fraction_theta_full 0.992
_diffrn_measured_fraction_theta_max 0.992
_diffrn_measurement_device_type 'Bruker AXS APEX II CCD area detector'
_diffrn_measurement_method 'phi and omega scans'
_diffrn_radiation_monochromator graphite
_diffrn_radiation_source 'fine-focus sealed tube'
_diffrn_radiation_type MoK\a
_diffrn_radiation_wavelength 0.71073
_diffrn_reflns_av_R_equivalents 0.0574
_diffrn_reflns_av_sigmaI/netI 0.0486
_diffrn_reflns_limit_h_max 5
_diffrn_reflns_limit_h_min -5
_diffrn_reflns_limit_k_max 28
_diffrn_reflns_limit_k_min -28
_diffrn_reflns_limit_l_max 12
_diffrn_reflns_limit_l_min -12
_diffrn_reflns_number 11266
_diffrn_reflns_theta_full 25.00
_diffrn_reflns_theta_max 25.00
_diffrn_reflns_theta_min 2.17
_diffrn_standards_decay_% none
_diffrn_standards_number 0
_exptl_absorpt_coefficient_mu 0.116
_exptl_absorpt_correction_T_max 0.9954
_exptl_absorpt_correction_T_min 0.9489
_exptl_absorpt_correction_type multi-scan
_exptl_absorpt_process_details 'AXScale in APEX 2(Bruker, 2004)'
_exptl_crystal_colour colourless
_exptl_crystal_density_diffrn 1.441
_exptl_crystal_density_method 'not measured'
_exptl_crystal_description irregular
_exptl_crystal_F_000 544
_exptl_crystal_size_max 0.46
_exptl_crystal_size_mid 0.17
_exptl_crystal_size_min 0.04
_refine_diff_density_max 0.213
_refine_diff_density_min -0.171
_refine_diff_density_rms 0.058
_refine_ls_extinction_coef 0.0054(19)
_refine_ls_extinction_expression Fc^*^=kFc[1+0.001xFc^2^\l^3^/sin(2\q)]^-1/4^
_refine_ls_extinction_method SHELXL
_refine_ls_goodness_of_fit_ref 1.014
_refine_ls_hydrogen_treatment mixed
_refine_ls_matrix_type full
_refine_ls_number_parameters 177
_refine_ls_number_reflns 2107
_refine_ls_number_restraints 0
_refine_ls_restrained_S_all 1.014
_refine_ls_R_factor_all 0.0799
_refine_ls_R_factor_gt 0.0484
_refine_ls_shift/su_max 0.000
_refine_ls_shift/su_mean 0.000
_refine_ls_structure_factor_coef Fsqd
_refine_ls_weighting_details 'calc w=1/[\s^2^(Fo^2^)+(0.0708P)^2^+0.0000P] where P=(Fo^2^+2Fc^2^)/3'
_refine_ls_weighting_scheme calc
_refine_ls_wR_factor_gt 0.1147
_refine_ls_wR_factor_ref 0.1331
_reflns_number_gt 1397
_reflns_number_total 2107
_reflns_threshold_expression >2sigma(I)
_cod_data_source_file co400142t_si_001.cif
_cod_data_source_block 4a-1
_cod_depositor_comments
;
The following automatic conversions were performed:

'_symmetry_cell_setting' value 'Monoclinic' changed to 'monoclinic'
according to
/usr/data/users/saulius/automatic-downloads/current/ACS/lib/dictionaries/cif_core.dic
dictionary named 'cif_core.dic' version 2.4.2 from 2011-04-26.

Automatic conversion script
Id: cif_fix_values 2281 2013-09-26 08:29:07Z andrius 
;
_cod_original_sg_symbol_H-M P2(1)/c
_cod_database_code 4509850

loop_
_symmetry_equiv_pos_as_xyz
'x, y, z'
'-x, y+1/2, -z+1/2'
'-x, -y, -z'
'x, -y-1/2, z-1/2'

loop_
_atom_site_label
_atom_site_type_symbol
_atom_site_fract_x
_atom_site_fract_y
_atom_site_fract_z
_atom_site_U_iso_or_equiv
_atom_site_adp_type
_atom_site_occupancy
_atom_site_symmetry_multiplicity
_atom_site_calc_flag
_atom_site_refinement_flags
O1 O 0.7697(3) 0.18659(6) 0.30403(14) 0.0408(4) Uani 1 1 d .
H1A H 0.8424 0.2127 0.2688 0.061 Uiso 1 1 calc R
O2 O 0.1924(3) 0.15194(6) 0.60159(16) 0.0447(5) Uani 1 1 d .
O3 O 0.8849(3) 0.28947(6) 0.25661(14) 0.0384(4) Uani 1 1 d .
O4 O 0.8748(3) 0.39666(6) 0.27751(16) 0.0504(5) Uani 1 1 d .
C1 C 0.6163(4) 0.20846(9) 0.3864(2) 0.0322(5) Uani 1 1 d .
C2 C 0.4799(4) 0.17092(9) 0.4541(2) 0.0355(5) Uani 1 1 d .
H2A H 0.4980 0.1317 0.4425 0.043 Uiso 1 1 calc R
C3 C 0.3182(4) 0.19094(9) 0.5381(2) 0.0338(5) Uani 1 1 d .
C4 C 0.2920(4) 0.24880(9) 0.5573(2) 0.0347(5) Uani 1 1 d .
H4A H 0.1806 0.2622 0.6151 0.042 Uiso 1 1 calc R
C5 C 0.4280(4) 0.28566(9) 0.4922(2) 0.0335(5) Uani 1 1 d .
H5A H 0.4108 0.3247 0.5064 0.040 Uiso 1 1 calc R
C6 C 0.5942(4) 0.26731(9) 0.4038(2) 0.0315(5) Uani 1 1 d .
C7 C 0.7387(4) 0.30602(9) 0.3345(2) 0.0335(5) Uani 1 1 d .
C8 C 0.7168(5) 0.36835(9) 0.3578(2) 0.0394(6) Uani 1 1 d .
H8A H 0.5224 0.3804 0.3349 0.047 Uiso 1 1 calc R
H8B H 0.7879 0.3772 0.4511 0.047 Uiso 1 1 calc R
C9 C 0.8766(5) 0.45456(9) 0.2797(2) 0.0415(6) Uani 1 1 d .
C10 C 1.0239(5) 0.47983(10) 0.1945(3) 0.0550(7) Uani 1 1 d .
H10A H 1.1118 0.4576 0.1392 0.066 Uiso 1 1 calc R
C11 C 1.0406(6) 0.53765(11) 0.1913(3) 0.0615(8) Uani 1 1 d .
H11A H 1.1407 0.5549 0.1330 0.074 Uiso 1 1 calc R
C12 C 0.9146(5) 0.57093(10) 0.2711(3) 0.0533(7) Uani 1 1 d .
H12A H 0.9265 0.6107 0.2692 0.064 Uiso 1 1 calc R
C13 C 0.7720(5) 0.54405(10) 0.3530(2) 0.0482(6) Uani 1 1 d .
C14 C 0.7467(5) 0.48669(9) 0.3603(2) 0.0444(6) Uani 1 1 d .
H14A H 0.6444 0.4698 0.4181 0.053 Uiso 1 1 calc R
F1 F 0.6492(4) 0.57575(6) 0.43503(17) 0.0745(5) Uani 1 1 d .
H2AA H 0.079(6) 0.1691(13) 0.651(3) 0.090(11) Uiso 1 1 d .

loop_
_atom_site_aniso_label
_atom_site_aniso_U_11
_atom_site_aniso_U_22
_atom_site_aniso_U_33
_atom_site_aniso_U_23
_atom_site_aniso_U_13
_atom_site_aniso_U_12
O1 0.0449(9) 0.0383(9) 0.0469(10) -0.0033(7) 0.0283(8) 0.0029(7)
O2 0.0489(10) 0.0380(9) 0.0548(11) 0.0055(8) 0.0286(9) 0.0010(8)
O3 0.0386(9) 0.0406(9) 0.0409(9) -0.0013(7) 0.0197(7) -0.0004(7)
O4 0.0644(11) 0.0344(10) 0.0639(11) -0.0016(8) 0.0411(9) -0.0055(7)
C1 0.0281(11) 0.0366(13) 0.0345(12) -0.0031(9) 0.0125(10) 0.0037(9)
C2 0.0358(12) 0.0305(12) 0.0434(14) -0.0035(10) 0.0154(11) 0.0010(9)
C3 0.0297(11) 0.0371(13) 0.0373(12) 0.0032(10) 0.0128(10) -0.0017(9)
C4 0.0314(12) 0.0405(13) 0.0361(12) -0.0014(10) 0.0162(10) 0.0030(9)
C5 0.0327(12) 0.0330(12) 0.0369(12) -0.0033(10) 0.0121(10) 0.0016(9)
C6 0.0290(11) 0.0326(12) 0.0351(12) -0.0009(10) 0.0114(10) 0.0009(9)
C7 0.0304(12) 0.0387(13) 0.0329(12) -0.0036(10) 0.0095(10) 0.0002(9)
C8 0.0405(13) 0.0382(13) 0.0447(13) -0.0006(10) 0.0211(11) -0.0039(10)
C9 0.0439(14) 0.0345(13) 0.0481(14) 0.0032(11) 0.0137(11) -0.0031(10)
C10 0.0627(17) 0.0490(16) 0.0605(17) 0.0060(13) 0.0299(14) -0.0059(13)
C11 0.0734(19) 0.0489(17) 0.0684(19) 0.0138(14) 0.0291(15) -0.0139(14)
C12 0.0633(17) 0.0358(14) 0.0593(17) 0.0081(12) 0.0083(14) -0.0063(12)
C13 0.0548(15) 0.0379(14) 0.0527(15) 0.0000(12) 0.0127(13) 0.0001(12)
C14 0.0515(15) 0.0381(14) 0.0477(15) 0.0009(11) 0.0198(12) -0.0049(11)
F1 0.1072(13) 0.0373(9) 0.0908(13) -0.0074(8) 0.0487(11) 0.0038(8)

loop_
_atom_type_symbol
_atom_type_description
_atom_type_scat_dispersion_real
_atom_type_scat_dispersion_imag
_atom_type_scat_source
C C 0.0033 0.0016 'International Tables Vol C Tables 4.2.6.8 and 6.1.1.4'
H H 0.0000 0.0000 'International Tables Vol C Tables 4.2.6.8 and 6.1.1.4'
O O 0.0106 0.0060 'International Tables Vol C Tables 4.2.6.8 and 6.1.1.4'
F F 0.0171 0.0103 'International Tables Vol C Tables 4.2.6.8 and 6.1.1.4'

loop_
_geom_angle_atom_site_label_1
_geom_angle_atom_site_label_2
_geom_angle_atom_site_label_3
_geom_angle
C1 O1 H1A 109.5
C3 O2 H2AA 110.6(19)
C9 O4 C8 117.81(17)
O1 C1 C2 117.44(19)
O1 C1 C6 121.77(18)
C2 C1 C6 120.79(19)
C3 C2 C1 119.9(2)
C3 C2 H2A 120.1
C1 C2 H2A 120.1
O2 C3 C2 116.7(2)
O2 C3 C4 122.56(19)
C2 C3 C4 120.69(19)
C5 C4 C3 119.55(19)
C5 C4 H4A 120.2
C3 C4 H4A 120.2
C4 C5 C6 122.0(2)
C4 C5 H5A 119.0
C6 C5 H5A 119.0
C5 C6 C1 117.12(18)
C5 C6 C7 122.4(2)
C1 C6 C7 120.53(19)
O3 C7 C6 121.93(19)
O3 C7 C8 118.82(18)
C6 C7 C8 119.24(18)
O4 C8 C7 107.83(17)
O4 C8 H8A 110.1
C7 C8 H8A 110.1
O4 C8 H8B 110.1
C7 C8 H8B 110.1
H8A C8 H8B 108.5
O4 C9 C14 124.1(2)
O4 C9 C10 115.1(2)
C14 C9 C10 120.8(2)
C11 C10 C9 119.2(2)
C11 C10 H10A 120.4
C9 C10 H10A 120.4
C10 C11 C12 121.4(2)
C10 C11 H11A 119.3
C12 C11 H11A 119.3
C13 C12 C11 117.1(2)
C13 C12 H12A 121.5
C11 C12 H12A 121.5
C12 C13 F1 118.5(2)
C12 C13 C14 124.3(2)
F1 C13 C14 117.2(2)
C13 C14 C9 117.2(2)
C13 C14 H14A 121.4
C9 C14 H14A 121.4

loop_
_geom_bond_atom_site_label_1
_geom_bond_atom_site_label_2
_geom_bond_distance
O1 C1 1.358(2)
O1 H1A 0.8400
O2 C3 1.362(3)
O2 H2AA 0.92(3)
O3 C7 1.254(2)
O4 C9 1.381(3)
O4 C8 1.424(3)
C1 C2 1.394(3)
C1 C6 1.422(3)
C2 C3 1.384(3)
C2 H2A 0.9500
C3 C4 1.404(3)
C4 C5 1.367(3)
C4 H4A 0.9500
C5 C6 1.420(3)
C5 H5A 0.9500
C6 C7 1.446(3)
C7 C8 1.513(3)
C8 H8A 0.9900
C8 H8B 0.9900
C9 C14 1.385(3)
C9 C10 1.393(3)
C10 C11 1.382(4)
C10 H10A 0.9500
C11 C12 1.385(4)
C11 H11A 0.9500
C12 C13 1.370(3)
C12 H12A 0.9500
C13 F1 1.371(3)
C13 C14 1.377(3)
C14 H14A 0.9500

loop_
_geom_hbond_atom_site_label_D
_geom_hbond_atom_site_label_H
_geom_hbond_atom_site_label_A
_geom_hbond_distance_DH
_geom_hbond_distance_HA
_geom_hbond_distance_DA
_geom_hbond_angle_DHA
_geom_hbond_site_symmetry_A
O1 H1A O3 0.84 1.85 2.589(3) 146.0 .
O2 H2AA O3 0.92(3) 1.88(3) 2.803(2) 173(3) 4_466
O2 H2AA O4 0.92(3) 2.40(3) 2.885(3) 113(2) 4_466
C5 H5A F1 0.95 2.48 3.430(3) 174.1 3_666
C12 H12A O1 0.95 2.57 3.341(3) 138.8 2_755

loop_
_geom_torsion_atom_site_label_1
_geom_torsion_atom_site_label_2
_geom_torsion_atom_site_label_3
_geom_torsion_atom_site_label_4
_geom_torsion
O1 C1 C2 C3 -179.23(19)
C6 C1 C2 C3 0.8(3)
C1 C2 C3 O2 -179.59(18)
C1 C2 C3 C4 -0.7(3)
O2 C3 C4 C5 178.79(19)
C2 C3 C4 C5 0.0(3)
C3 C4 C5 C6 0.7(3)
C4 C5 C6 C1 -0.6(3)
C4 C5 C6 C7 179.98(19)
O1 C1 C6 C5 179.88(18)
C2 C1 C6 C5 -0.2(3)
O1 C1 C6 C7 -0.7(3)
C2 C1 C6 C7 179.29(19)
C5 C6 C7 O3 -179.93(19)
C1 C6 C7 O3 0.7(3)
C5 C6 C7 C8 1.0(3)
C1 C6 C7 C8 -178.45(19)
C9 O4 C8 C7 177.86(18)
O3 C7 C8 O4 1.3(3)
C6 C7 C8 O4 -179.52(18)
C8 O4 C9 C14 3.6(3)
C8 O4 C9 C10 -177.0(2)
O4 C9 C10 C11 -179.1(2)
C14 C9 C10 C11 0.3(4)
C9 C10 C11 C12 0.1(4)
C10 C11 C12 C13 -0.2(4)
C11 C12 C13 F1 178.8(2)
C11 C12 C13 C14 -0.1(4)
C12 C13 C14 C9 0.5(4)
F1 C13 C14 C9 -178.4(2)
O4 C9 C14 C13 178.7(2)
C10 C9 C14 C13 -0.6(3)
